data_4507409
loop_
_publ_author_name
'Lipstman, Sophia'
'Goldberg, Israel'

_publ_section_title
;
 Supramolecular Crystal Chemistry with Porphyrin Tinkertoys.
 Hydrogen-Bonding and Coordination Networks with the &#x201C;Chair&#x201D;
 and &#x201C;Table&#x201D; Conformers of Tetra(3-carboxyphenyl)porphyrin
;
_journal_issue 2
_journal_name_full 'Crystal Growth &amp; Design'
_journal_page_first 942
_journal_paper_doi 10.1021/cg301728r
_journal_volume 13
_journal_year 2013
_chemical_formula_moiety 'C57 H49 Cd3 N8 O12'
_chemical_formula_sum 'C57 H49 Cd3 N8 O12'
_chemical_formula_weight 1375.24
_chemical_name_systematic
; 
 ? 
;
_space_group_IT_number 2
_symmetry_cell_setting triclinic
_symmetry_space_group_name_Hall '-P 1'
_symmetry_space_group_name_H-M 'P -1'
_atom_sites_solution_hydrogens geom
_atom_sites_solution_primary direct
_atom_sites_solution_secondary difmap
_audit_creation_method SHELXL-97
_cell_angle_alpha 94.0207(10)
_cell_angle_beta 117.5529(13)
_cell_angle_gamma 114.1102(19)
_cell_formula_units_Z 2
_cell_length_a 15.1052(5)
_cell_length_b 15.4394(5)
_cell_length_c 16.2932(7)
_cell_measurement_reflns_used 11102
_cell_measurement_temperature 110(2)
_cell_measurement_theta_max 26.47
_cell_measurement_theta_min 1.76
_cell_volume 2913.1(2)
_computing_cell_refinement Denzo
_computing_data_collection 'Collect, Nonius B.V.'
_computing_data_reduction 'Denao & Scalepack'
_computing_structure_refinement 'SHELXL-97 (Sheldrick, 1997)'
_computing_structure_solution SIR-97
_diffrn_ambient_temperature 110(2)
_diffrn_detector_area_resol_mean 12.8
_diffrn_measured_fraction_theta_full 0.997
_diffrn_measured_fraction_theta_max 0.997
_diffrn_measurement_device_type 'Nonius KappaCCD'
_diffrn_measurement_method '0.5 deg. \f and \w scans'
_diffrn_radiation_monochromator graphite
_diffrn_radiation_source 'fine-focus sealed tube'
_diffrn_radiation_type MoK\a
_diffrn_radiation_wavelength 0.71073
_diffrn_reflns_av_R_equivalents 0.0710
_diffrn_reflns_av_sigmaI/netI 0.0609
_diffrn_reflns_limit_h_max 17
_diffrn_reflns_limit_h_min 0
_diffrn_reflns_limit_k_max 16
_diffrn_reflns_limit_k_min -18
_diffrn_reflns_limit_l_max 16
_diffrn_reflns_limit_l_min -19
_diffrn_reflns_number 27992
_diffrn_reflns_theta_full 25.00
_diffrn_reflns_theta_max 25.00
_diffrn_reflns_theta_min 1.76
_diffrn_standards_number 0
_exptl_absorpt_coefficient_mu 1.152
_exptl_absorpt_correction_T_max 0.9447
_exptl_absorpt_correction_T_min 0.8024
_exptl_absorpt_correction_type multi-scan
_exptl_absorpt_process_details 'Blessing, 1995'
_exptl_crystal_colour red
_exptl_crystal_density_diffrn 1.568
_exptl_crystal_density_method 'not measured'
_exptl_crystal_description plate
_exptl_crystal_F_000 1374
_exptl_crystal_size_max 0.20
_exptl_crystal_size_mid 0.10
_exptl_crystal_size_min 0.05
_platon_squeeze_details
;
;
_refine_diff_density_max 1.048
_refine_diff_density_min -0.850
_refine_diff_density_rms 0.120
_refine_ls_extinction_method none
_refine_ls_goodness_of_fit_ref 1.061
_refine_ls_hydrogen_treatment constr
_refine_ls_matrix_type full
_refine_ls_number_parameters 713
_refine_ls_number_reflns 10222
_refine_ls_number_restraints 0
_refine_ls_restrained_S_all 1.061
_refine_ls_R_factor_all 0.0767
_refine_ls_R_factor_gt 0.0552
_refine_ls_shift/su_max 0.002
_refine_ls_shift/su_mean 0.000
_refine_ls_structure_factor_coef Fsqd
_refine_ls_weighting_details 'calc w=1/[\s^2^(Fo^2^)+(0.0414P)^2^+11.7516P] where P=(Fo^2^+2Fc^2^)/3'
_refine_ls_weighting_scheme calc
_refine_ls_wR_factor_gt 0.1148
_refine_ls_wR_factor_ref 0.1221
_reflns_number_gt 7956
_reflns_number_total 10222
_reflns_threshold_expression >2sigma(I)
_cod_data_source_file cg301728r_si_001.cif
_cod_data_source_block 7
_cod_database_code 4507409

loop_
_symmetry_equiv_pos_as_xyz
'x, y, z'
'-x, -y, -z'

loop_
_atom_site_label
_atom_site_type_symbol
_atom_site_fract_x
_atom_site_fract_y
_atom_site_fract_z
_atom_site_U_iso_or_equiv
_atom_site_adp_type
_atom_site_occupancy
_atom_site_symmetry_multiplicity
_atom_site_calc_flag
_atom_site_refinement_flags
Cd1 Cd 0.08403(3) 0.30917(3) 0.03292(3) 0.02601(12) Uani 1 1 d .
C1 C -0.0731(4) 0.3696(4) 0.0702(4) 0.0222(13) Uani 1 1 d .
C2 C -0.1069(5) 0.3709(4) 0.1389(4) 0.0266(14) Uani 1 1 d .
H2 H -0.1763 0.3679 0.1263 0.032 Uiso 1 1 calc R
C3 C -0.0213(5) 0.3775(4) 0.2258(4) 0.0256(13) Uani 1 1 d .
H3 H -0.0191 0.3807 0.2852 0.031 Uiso 1 1 calc R
C4 C 0.0656(5) 0.3785(4) 0.2093(4) 0.0240(13) Uani 1 1 d .
C5 C 0.1696(5) 0.3844(4) 0.2803(4) 0.0263(13) Uani 1 1 d .
C6 C 0.2520(5) 0.3781(4) 0.2641(4) 0.0249(13) Uani 1 1 d .
C7 C 0.3665(5) 0.4029(5) 0.3389(5) 0.0342(15) Uani 1 1 d .
H7 H 0.3982 0.4221 0.4073 0.041 Uiso 1 1 calc R
C8 C 0.4210(5) 0.3943(5) 0.2957(4) 0.0328(15) Uani 1 1 d .
H8 H 0.4978 0.4063 0.3276 0.039 Uiso 1 1 calc R
C9 C 0.3398(5) 0.3628(4) 0.1905(4) 0.0246(13) Uani 1 1 d .
C10 C 0.3636(4) 0.3493(4) 0.1169(4) 0.0215(12) Uani 1 1 d .
C11 C 0.2940(5) 0.3343(4) 0.0168(4) 0.0210(12) Uani 1 1 d .
C12 C 0.3228(4) 0.3236(4) -0.0550(4) 0.0222(12) Uani 1 1 d .
H12 H 0.3888 0.3206 -0.0439 0.027 Uiso 1 1 calc R
C13 C 0.2380(5) 0.3186(4) -0.1420(4) 0.0227(13) Uani 1 1 d .
H13 H 0.2339 0.3122 -0.2022 0.027 Uiso 1 1 calc R
C14 C 0.1557(4) 0.3252(4) -0.1227(4) 0.0220(12) Uani 1 1 d .
C16 C -0.0192(5) 0.3455(4) -0.1723(4) 0.0246(13) Uani 1 1 d .
C17 C -0.1189(5) 0.3518(4) -0.2435(4) 0.0257(13) Uani 1 1 d .
H17 H -0.1422 0.3497 -0.3090 0.031 Uiso 1 1 calc R
C18 C -0.1720(5) 0.3612(4) -0.1969(4) 0.0268(13) Uani 1 1 d .
H18 H -0.2400 0.3659 -0.2250 0.032 Uiso 1 1 calc R
C19 C -0.1065(5) 0.3625(4) -0.0981(4) 0.0252(13) Uani 1 1 d .
C20 C -0.1368(4) 0.3650(4) -0.0284(4) 0.0244(13) Uani 1 1 d .
N21 N 0.0319(4) 0.3741(4) 0.1155(3) 0.0226(11) Uani 1 1 d .
N22 N 0.2387(4) 0.3527(4) 0.1749(3) 0.0257(11) Uani 1 1 d .
N23 N 0.1907(4) 0.3319(3) -0.0276(3) 0.0200(10) Uani 1 1 d .
N24 N -0.0135(4) 0.3550(4) -0.0858(3) 0.0251(11) Uani 1 1 d .
C25 C 0.1961(5) 0.3995(5) 0.3827(4) 0.0272(14) Uani 1 1 d .
C26 C 0.1991(5) 0.3250(5) 0.4254(4) 0.0269(14) Uani 1 1 d .
H26 H 0.1878 0.2656 0.3906 0.032 Uiso 1 1 calc R
C27 C 0.2188(5) 0.3371(4) 0.5195(4) 0.0251(13) Uani 1 1 d .
C28 C 0.2389(5) 0.4253(4) 0.5715(4) 0.0271(14) Uani 1 1 d .
H28 H 0.2542 0.4344 0.6359 0.033 Uiso 1 1 calc R
C29 C 0.2367(5) 0.4993(5) 0.5299(5) 0.0343(16) Uani 1 1 d .
H29 H 0.2510 0.5597 0.5658 0.041 Uiso 1 1 calc R
C30 C 0.2138(5) 0.4862(5) 0.4353(4) 0.0303(14) Uani 1 1 d .
H30 H 0.2101 0.5370 0.4065 0.036 Uiso 1 1 calc R
C31 C 0.2100(5) 0.2507(5) 0.5600(4) 0.0288(14) Uani 1 1 d .
O32 O 0.1850(4) 0.1700(3) 0.5074(3) 0.0399(11) Uani 1 1 d .
O33 O 0.2213(3) 0.2594(3) 0.6417(3) 0.0312(10) Uani 1 1 d .
C34 C 0.4788(5) 0.3590(4) 0.1527(4) 0.0221(13) Uani 1 1 d .
C35 C 0.5067(5) 0.2910(4) 0.1960(4) 0.0246(13) Uani 1 1 d .
H35 H 0.4516 0.2395 0.2033 0.030 Uiso 1 1 calc R
C36 C 0.6126(5) 0.2965(4) 0.2289(4) 0.0242(13) Uani 1 1 d .
C37 C 0.6946(5) 0.3752(4) 0.2200(4) 0.0251(13) Uani 1 1 d .
H37 H 0.7681 0.3815 0.2432 0.030 Uiso 1 1 calc R
C38 C 0.6694(5) 0.4430(5) 0.1780(4) 0.0288(14) Uani 1 1 d .
H38 H 0.7253 0.4954 0.1722 0.035 Uiso 1 1 calc R
C39 C 0.5626(5) 0.4350(4) 0.1440(4) 0.0244(13) Uani 1 1 d .
H39 H 0.5459 0.4817 0.1144 0.029 Uiso 1 1 calc R
C40 C 0.6376(5) 0.2210(5) 0.2696(4) 0.0296(14) Uani 1 1 d .
O41 O 0.5567(4) 0.1444(4) 0.2638(4) 0.0513(14) Uani 1 1 d .
O42 O 0.7370(3) 0.2329(3) 0.3057(3) 0.0386(11) Uani 1 1 d .
C43 C 0.0296(4) 0.3187(4) -0.2929(4) 0.0200(12) Uani 1 1 d .
C44 C 0.0007(4) 0.2295(4) -0.3519(4) 0.0230(13) Uani 1 1 d .
H44 H 0.0067 0.1783 -0.3246 0.028 Uiso 1 1 calc R
C45 C -0.0366(4) 0.2143(4) -0.4500(4) 0.0218(13) Uani 1 1 d .
C46 C -0.0420(5) 0.2898(4) -0.4903(4) 0.0246(13) Uani 1 1 d .
H46 H -0.0680 0.2793 -0.5575 0.030 Uiso 1 1 calc R
C47 C -0.0093(5) 0.3803(4) -0.4320(4) 0.0250(13) Uani 1 1 d .
H47 H -0.0100 0.4331 -0.4584 0.030 Uiso 1 1 calc R
C48 C 0.0245(5) 0.3938(4) -0.3354(4) 0.0240(13) Uani 1 1 d .
H48 H 0.0448 0.4557 -0.2967 0.029 Uiso 1 1 calc R
C49 C -0.0745(5) 0.1145(5) -0.5111(4) 0.0272(14) Uani 1 1 d .
O50 O -0.0388(3) 0.0585(3) -0.4720(3) 0.0313(10) Uani 1 1 d .
O51 O -0.1453(3) 0.0852(3) -0.6028(3) 0.0315(10) Uani 1 1 d .
C52 C -0.2540(5) 0.3524(4) -0.0668(4) 0.0241(13) Uani 1 1 d .
C53 C -0.3501(5) 0.2621(4) -0.1369(4) 0.0258(13) Uani 1 1 d .
H53 H -0.3395 0.2108 -0.1592 0.031 Uiso 1 1 calc R
C54 C -0.4609(5) 0.2458(5) -0.1746(5) 0.0306(15) Uani 1 1 d .
C55 C -0.4774(5) 0.3208(5) -0.1440(5) 0.0356(16) Uani 1 1 d .
H55 H -0.5529 0.3111 -0.1714 0.043 Uiso 1 1 calc R
C56 C -0.3830(5) 0.4095(5) -0.0734(5) 0.0376(17) Uani 1 1 d .
H56 H -0.3943 0.4601 -0.0507 0.045 Uiso 1 1 calc R
C57 C -0.2722(5) 0.4264(5) -0.0348(5) 0.0314(15) Uani 1 1 d .
H57 H -0.2084 0.4883 0.0134 0.038 Uiso 1 1 calc R
C58 C -0.5605(6) 0.1457(6) -0.2476(5) 0.0447(19) Uani 1 1 d .
O59 O -0.5377(4) 0.0788(4) -0.2634(4) 0.0557(15) Uani 1 1 d .
O60 O -0.6592(4) 0.1347(4) -0.2854(5) 0.080(2) Uani 1 1 d .
O61 O -0.0577(5) 0.1387(4) -0.0473(4) 0.0617(16) Uani 1 1 d .
C62 C -0.1485(7) 0.1208(7) -0.1302(7) 0.072(3) Uani 1 1 d .
H62 H -0.1527 0.1767 -0.1488 0.086 Uiso 1 1 calc R
N63 N 0.0572(5) 0.3311(4) -0.1913(4) 0.0366(13) Uani 1 1 d .
C64 C -0.2350(13) -0.0587(9) -0.1661(11) 0.148(7) Uani 1 1 d .
H64A H -0.3079 -0.1019 -0.1719 0.222 Uiso 1 1 calc R
H64B H -0.1707 -0.0398 -0.0993 0.222 Uiso 1 1 calc R
H64C H -0.2271 -0.0949 -0.2119 0.222 Uiso 1 1 calc R
Cd2 Cd 0.15570(3) 0.08460(3) 0.61290(3) 0.02394(12) Uani 1 1 d .
Cd3 Cd 0.68041(4) 0.07504(3) 0.32281(4) 0.03341(14) Uani 1 1 d .
N65 N -0.2340(7) 0.0316(7) -0.1891(7) 0.095(3) Uani 1 1 d .
C65 C -0.3366(9) 0.0178(11) -0.2796(8) 0.101(6) Uani 1 1 d .
H65A H -0.4063 -0.0359 -0.2875 0.150 Uiso 1 1 calc R
H65B H -0.3320 0.0000 -0.3359 0.150 Uiso 1 1 calc R
H65C H -0.3392 0.0803 -0.2753 0.150 Uiso 1 1 calc R
O66 O 0.6689(6) 0.0276(5) 0.1793(5) 0.0731(18) Uani 1 1 d .
C67 C 0.6777(7) 0.0713(7) 0.1246(7) 0.063(2) Uani 1 1 d .
H67 H 0.7033 0.1409 0.1432 0.076 Uiso 1 1 calc R
N68 N 0.6531(6) 0.0269(6) 0.0365(5) 0.066(2) Uani 1 1 d .
C69 C 0.6096(9) -0.0777(7) 0.0032(7) 0.085(3) Uani 1 1 d .
H69A H 0.5373 -0.1078 -0.0608 0.128 Uiso 1 1 calc R
H69B H 0.5956 -0.1080 0.0499 0.128 Uiso 1 1 calc R
H69C H 0.6659 -0.0893 -0.0024 0.128 Uiso 1 1 calc R
C70 C 0.6632(10) 0.0855(9) -0.0278(8) 0.095(4) Uani 1 1 d .
H70A H 0.5910 0.0520 -0.0921 0.143 Uiso 1 1 calc R
H70B H 0.7264 0.0915 -0.0346 0.143 Uiso 1 1 calc R
H70C H 0.6789 0.1523 -0.0001 0.143 Uiso 1 1 calc R
O71 O 0.6876(6) 0.0791(5) 0.4656(5) 0.0752(19) Uani 1 1 d .
H71 H 0.7604 0.0811 0.5118 0.090 Uiso 1 1 d R
C72 C 0.6828(16) 0.1460(18) 0.5142(15) 0.165(13) Uani 1 1 d .
H72A H 0.7610 0.2001 0.5633 0.241 Uiso 1 1 calc R
H72B H 0.6433 0.1147 0.5467 0.241 Uiso 1 1 calc R
H72C H 0.6403 0.1734 0.4691 0.241 Uiso 1 1 calc R
O73 O 0.1238(4) 0.0669(4) 0.7322(4) 0.0435(12) Uani 1 1 d .
C74 C 0.0925(7) -0.0094(6) 0.7495(6) 0.0490(19) Uani 1 1 d .
H74 H 0.0822 -0.0655 0.7104 0.059 Uiso 1 1 calc R
N75 N 0.0705(6) -0.0227(5) 0.8190(5) 0.0591(18) Uiso 1 1 d .
C76 C 0.0774(9) 0.0582(8) 0.8770(8) 0.080(3) Uiso 1 1 d .
H76A H 0.1132 0.0599 0.9453 0.120 Uiso 1 1 calc R
H76B H -0.0003 0.0475 0.8522 0.120 Uiso 1 1 calc R
H76C H 0.1240 0.1221 0.8726 0.120 Uiso 1 1 calc R
C77 C 0.0287(9) -0.1198(8) 0.8350(8) 0.082(3) Uiso 1 1 d .
H77A H 0.0345 -0.1663 0.7964 0.123 Uiso 1 1 calc R
H77B H -0.0520 -0.1467 0.8148 0.123 Uiso 1 1 calc R
H77C H 0.0754 -0.1111 0.9045 0.123 Uiso 1 1 calc R

loop_
_atom_site_aniso_label
_atom_site_aniso_U_11
_atom_site_aniso_U_22
_atom_site_aniso_U_33
_atom_site_aniso_U_23
_atom_site_aniso_U_13
_atom_site_aniso_U_12
Cd1 0.0207(2) 0.0336(3) 0.0219(2) 0.00557(19) 0.00943(18) 0.01501(19)
C1 0.015(3) 0.025(3) 0.025(3) 0.006(2) 0.010(2) 0.010(2)
C2 0.023(3) 0.031(3) 0.030(3) 0.005(3) 0.016(3) 0.014(3)
C3 0.025(3) 0.030(3) 0.020(3) 0.002(3) 0.010(3) 0.015(3)
C4 0.024(3) 0.025(3) 0.026(3) 0.008(3) 0.015(3) 0.011(2)
C5 0.023(3) 0.031(3) 0.021(3) 0.006(3) 0.009(3) 0.013(3)
C6 0.021(3) 0.033(3) 0.019(3) 0.009(3) 0.007(2) 0.015(3)
C7 0.028(3) 0.055(4) 0.019(3) 0.012(3) 0.008(3) 0.025(3)
C8 0.022(3) 0.055(4) 0.020(3) 0.008(3) 0.007(3) 0.024(3)
C9 0.016(3) 0.034(3) 0.020(3) 0.007(3) 0.008(2) 0.012(2)
C10 0.018(3) 0.024(3) 0.023(3) 0.009(2) 0.010(2) 0.013(2)
C11 0.024(3) 0.020(3) 0.023(3) 0.006(2) 0.012(3) 0.016(2)
C12 0.018(3) 0.028(3) 0.022(3) 0.006(2) 0.009(2) 0.015(2)
C13 0.026(3) 0.026(3) 0.019(3) 0.004(2) 0.011(3) 0.016(2)
C14 0.015(3) 0.026(3) 0.019(3) 0.004(2) 0.004(2) 0.012(2)
C16 0.017(3) 0.024(3) 0.024(3) 0.001(2) 0.006(2) 0.010(2)
C17 0.025(3) 0.035(3) 0.016(3) 0.006(3) 0.007(2) 0.019(3)
C18 0.022(3) 0.031(3) 0.024(3) 0.006(3) 0.009(3) 0.014(3)
C19 0.019(3) 0.033(3) 0.024(3) 0.006(3) 0.009(3) 0.016(3)
C20 0.016(3) 0.026(3) 0.025(3) 0.003(3) 0.006(2) 0.011(2)
N21 0.016(2) 0.035(3) 0.013(2) 0.002(2) 0.0043(19) 0.013(2)
N22 0.023(2) 0.037(3) 0.017(3) 0.008(2) 0.008(2) 0.017(2)
N23 0.017(2) 0.027(3) 0.013(2) 0.005(2) 0.0049(19) 0.012(2)
N24 0.020(2) 0.037(3) 0.015(2) 0.001(2) 0.007(2) 0.016(2)
C25 0.022(3) 0.033(3) 0.028(3) 0.008(3) 0.013(3) 0.016(3)
C26 0.018(3) 0.034(3) 0.023(3) 0.004(3) 0.007(2) 0.013(3)
C27 0.020(3) 0.036(3) 0.021(3) 0.011(3) 0.010(3) 0.016(3)
C28 0.024(3) 0.034(3) 0.018(3) 0.001(3) 0.012(3) 0.011(3)
C29 0.036(4) 0.039(4) 0.029(4) 0.000(3) 0.019(3) 0.019(3)
C30 0.033(3) 0.033(3) 0.024(3) 0.006(3) 0.015(3) 0.017(3)
C31 0.025(3) 0.037(4) 0.021(3) 0.008(3) 0.011(3) 0.016(3)
O32 0.060(3) 0.036(3) 0.030(3) 0.011(2) 0.024(2) 0.028(2)
O33 0.032(2) 0.039(2) 0.024(2) 0.0120(19) 0.015(2) 0.019(2)
C34 0.019(3) 0.029(3) 0.013(3) 0.000(2) 0.004(2) 0.015(2)
C35 0.022(3) 0.027(3) 0.020(3) 0.005(2) 0.009(2) 0.012(3)
C36 0.025(3) 0.033(3) 0.010(3) 0.003(2) 0.002(2) 0.018(3)
C37 0.017(3) 0.036(3) 0.016(3) -0.001(3) 0.004(2) 0.015(3)
C38 0.025(3) 0.037(4) 0.022(3) 0.007(3) 0.013(3) 0.015(3)
C39 0.024(3) 0.031(3) 0.021(3) 0.010(3) 0.009(3) 0.020(3)
C40 0.025(3) 0.029(3) 0.025(3) 0.003(3) 0.005(3) 0.016(3)
O41 0.040(3) 0.048(3) 0.076(4) 0.033(3) 0.027(3) 0.032(3)
O42 0.025(2) 0.039(3) 0.040(3) 0.010(2) 0.005(2) 0.022(2)
C43 0.016(3) 0.021(3) 0.017(3) 0.001(2) 0.006(2) 0.009(2)
C44 0.013(3) 0.025(3) 0.025(3) 0.004(2) 0.005(2) 0.011(2)
C45 0.014(3) 0.027(3) 0.017(3) -0.002(2) 0.001(2) 0.014(2)
C46 0.021(3) 0.035(3) 0.018(3) 0.008(3) 0.008(2) 0.017(3)
C47 0.023(3) 0.027(3) 0.023(3) 0.009(3) 0.010(3) 0.014(3)
C48 0.021(3) 0.024(3) 0.026(3) 0.004(3) 0.011(3) 0.014(2)
C49 0.023(3) 0.035(3) 0.023(3) 0.004(3) 0.012(3) 0.015(3)
O50 0.025(2) 0.027(2) 0.033(2) 0.0015(19) 0.0062(19) 0.0173(19)
O51 0.028(2) 0.037(2) 0.019(2) -0.0031(19) 0.0047(19) 0.0195(19)
C52 0.017(3) 0.032(3) 0.019(3) 0.003(3) 0.006(2) 0.014(3)
C53 0.025(3) 0.028(3) 0.022(3) 0.005(3) 0.010(3) 0.015(3)
C54 0.014(3) 0.035(4) 0.029(3) 0.012(3) 0.005(3) 0.010(3)
C55 0.021(3) 0.042(4) 0.044(4) 0.016(3) 0.013(3) 0.021(3)
C56 0.031(3) 0.039(4) 0.053(4) 0.013(3) 0.023(3) 0.025(3)
C57 0.023(3) 0.031(3) 0.033(4) 0.002(3) 0.012(3) 0.013(3)
C58 0.026(4) 0.043(4) 0.039(4) 0.016(3) 0.002(3) 0.014(3)
O59 0.037(3) 0.038(3) 0.059(4) -0.004(3) 0.016(3) 0.005(2)
O60 0.019(3) 0.055(4) 0.102(5) 0.026(3) -0.004(3) 0.008(2)
O61 0.052(3) 0.048(3) 0.058(4) -0.006(3) 0.031(3) 0.006(3)
C62 0.047(5) 0.065(6) 0.065(6) -0.013(5) 0.026(5) 0.006(4)
N63 0.036(3) 0.036(3) 0.031(3) 0.004(2) 0.014(3) 0.018(3)
C64 0.171(14) 0.062(8) 0.122(12) 0.016(8) 0.083(11) -0.016(8)
Cd2 0.0194(2) 0.0255(2) 0.0187(2) 0.00099(17) 0.00404(17) 0.01267(18)
Cd3 0.0250(2) 0.0287(3) 0.0321(3) 0.0041(2) 0.0035(2) 0.0165(2)
N65 0.062(5) 0.079(6) 0.071(6) -0.016(5) 0.028(5) -0.008(5)
C65 0.064(7) 0.097(13) 0.064(7) -0.041(8) 0.015(6) 0.010(8)
O66 0.110(5) 0.061(4) 0.048(4) 0.019(3) 0.035(4) 0.050(4)
C67 0.059(5) 0.058(6) 0.054(6) 0.004(5) 0.022(5) 0.027(4)
N68 0.074(5) 0.067(5) 0.047(4) 0.011(4) 0.028(4) 0.035(4)
C69 0.099(8) 0.062(6) 0.063(6) -0.003(5) 0.033(6) 0.031(6)
C70 0.109(9) 0.121(10) 0.072(7) 0.052(7) 0.053(7) 0.062(8)
O71 0.076(4) 0.078(4) 0.058(4) 0.004(3) 0.045(4) 0.019(3)
C72 0.143(15) 0.18(3) 0.164(18) -0.035(19) 0.104(15) 0.063(17)
O73 0.062(3) 0.043(3) 0.039(3) 0.019(2) 0.032(3) 0.031(3)
C74 0.063(5) 0.048(5) 0.041(4) 0.009(4) 0.033(4) 0.026(4)

loop_
_atom_type_symbol
_atom_type_description
_atom_type_scat_dispersion_real
_atom_type_scat_dispersion_imag
_atom_type_scat_source
C C 0.0033 0.0016 'International Tables Vol C Tables 4.2.6.8 and 6.1.1.4'
H H 0.0000 0.0000 'International Tables Vol C Tables 4.2.6.8 and 6.1.1.4'
N N 0.0061 0.0033 'International Tables Vol C Tables 4.2.6.8 and 6.1.1.4'
O O 0.0106 0.0060 'International Tables Vol C Tables 4.2.6.8 and 6.1.1.4'
Cd Cd -0.8075 1.2024 'International Tables Vol C Tables 4.2.6.8 and 6.1.1.4'

loop_
_geom_angle_atom_site_label_1
_geom_angle_atom_site_label_2
_geom_angle_atom_site_label_3
_geom_angle
_geom_angle_site_symmetry_1
_geom_angle_site_symmetry_3
N23 Cd1 N22 86.70(17) . .
N23 Cd1 N24 85.30(17) . .
N22 Cd1 N24 148.15(18) . .
N23 Cd1 N21 148.86(17) . .
N22 Cd1 N21 85.61(17) . .
N24 Cd1 N21 85.51(17) . .
N23 Cd1 O61 103.51(18) . .
N22 Cd1 O61 119.2(2) . .
N24 Cd1 O61 92.7(2) . .
N21 Cd1 O61 106.59(18) . .
N21 C1 C20 125.2(5) . .
N21 C1 C2 108.9(5) . .
C20 C1 C2 125.8(5) . .
C3 C2 C1 107.6(5) . .
C3 C2 H2 126.2 . .
C1 C2 H2 126.2 . .
C2 C3 C4 106.3(5) . .
C2 C3 H3 126.9 . .
C4 C3 H3 126.8 . .
N21 C4 C5 125.4(5) . .
N21 C4 C3 109.2(5) . .
C5 C4 C3 125.3(6) . .
C4 C5 C6 126.3(6) . .
C4 C5 C25 116.8(5) . .
C6 C5 C25 116.8(5) . .
N22 C6 C5 126.3(5) . .
N22 C6 C7 108.0(5) . .
C5 C6 C7 125.7(5) . .
C8 C7 C6 108.4(6) . .
C8 C7 H7 125.8 . .
C6 C7 H7 125.8 . .
C7 C8 C9 106.9(5) . .
C7 C8 H8 126.5 . .
C9 C8 H8 126.5 . .
N22 C9 C10 125.9(5) . .
N22 C9 C8 108.1(5) . .
C10 C9 C8 125.9(5) . .
C11 C10 C9 127.3(5) . .
C11 C10 C34 117.2(5) . .
C9 C10 C34 115.3(5) . .
N23 C11 C10 125.6(5) . .
N23 C11 C12 108.8(5) . .
C10 C11 C12 125.5(5) . .
C13 C12 C11 108.0(5) . .
C13 C12 H12 126.0 . .
C11 C12 H12 126.0 . .
C12 C13 C14 105.5(5) . .
C12 C13 H13 127.2 . .
C14 C13 H13 127.2 . .
N23 C14 N63 125.2(5) . .
N23 C14 C13 109.8(5) . .
N63 C14 C13 124.9(5) . .
N24 C16 N63 126.4(5) . .
N24 C16 C17 108.5(5) . .
N63 C16 C17 125.2(6) . .
C18 C17 C16 106.4(5) . .
C18 C17 H17 126.8 . .
C16 C17 H17 126.8 . .
C17 C18 C19 108.1(5) . .
C17 C18 H18 126.0 . .
C19 C18 H18 126.0 . .
N24 C19 C20 126.2(5) . .
N24 C19 C18 108.2(5) . .
C20 C19 C18 125.5(5) . .
C19 C20 C1 127.3(5) . .
C19 C20 C52 115.2(5) . .
C1 C20 C52 117.3(5) . .
C4 N21 C1 108.0(5) . .
C4 N21 Cd1 123.8(4) . .
C1 N21 Cd1 121.7(4) . .
C9 N22 C6 108.5(5) . .
C9 N22 Cd1 125.9(4) . .
C6 N22 Cd1 125.6(4) . .
C11 N23 C14 107.8(4) . .
C11 N23 Cd1 125.5(4) . .
C14 N23 Cd1 125.5(3) . .
C16 N24 C19 108.8(5) . .
C16 N24 Cd1 124.5(4) . .
C19 N24 Cd1 123.0(4) . .
C30 C25 C26 118.7(6) . .
C30 C25 C5 120.9(6) . .
C26 C25 C5 120.3(5) . .
C25 C26 C27 120.5(6) . .
C25 C26 H26 119.8 . .
C27 C26 H26 119.8 . .
C28 C27 C26 119.7(6) . .
C28 C27 C31 121.0(5) . .
C26 C27 C31 119.1(5) . .
C29 C28 C27 120.0(6) . .
C29 C28 H28 120.0 . .
C27 C28 H28 120.0 . .
C28 C29 C30 120.3(6) . .
C28 C29 H29 119.9 . .
C30 C29 H29 119.9 . .
C25 C30 C29 120.7(6) . .
C25 C30 H30 119.7 . .
C29 C30 H30 119.7 . .
O33 C31 O32 122.1(6) . .
O33 C31 C27 119.2(5) . .
O32 C31 C27 118.6(5) . .
O33 C31 Cd2 62.5(3) . .
O32 C31 Cd2 59.9(3) . .
C27 C31 Cd2 170.3(4) . .
C31 O32 Cd2 92.1(4) . .
C31 O33 Cd2 89.8(4) . .
C35 C34 C39 117.6(5) . .
C35 C34 C10 120.5(5) . .
C39 C34 C10 122.0(5) . .
C36 C35 C34 122.2(5) . .
C36 C35 H35 118.9 . .
C34 C35 H35 118.9 . .
C35 C36 C37 118.1(5) . .
C35 C36 C40 121.2(6) . .
C37 C36 C40 120.7(5) . .
C38 C37 C36 120.8(5) . .
C38 C37 H37 119.6 . .
C36 C37 H37 119.6 . .
C37 C38 C39 120.2(6) . .
C37 C38 H38 119.9 . .
C39 C38 H38 119.9 . .
C38 C39 C34 121.2(6) . .
C38 C39 H39 119.4 . .
C34 C39 H39 119.4 . .
O42 C40 O41 122.0(6) . .
O42 C40 C36 119.3(6) . .
O41 C40 C36 118.6(5) . .
O42 C40 Cd3 59.6(3) . .
O41 C40 Cd3 62.7(3) . .
C36 C40 Cd3 172.9(4) . .
C40 O41 Cd3 89.2(4) . .
C40 O42 Cd3 92.5(4) . .
C44 C43 C48 117.3(5) . .
C44 C43 N63 121.3(5) . .
C48 C43 N63 121.3(5) . .
C45 C44 C43 121.1(6) . .
C45 C44 H44 119.4 . .
C43 C44 H44 119.4 . .
C44 C45 C46 120.2(5) . .
C44 C45 C49 118.6(5) . .
C46 C45 C49 121.2(5) . .
C47 C46 C45 119.5(5) . .
C47 C46 H46 120.2 . .
C45 C46 H46 120.2 . .
C48 C47 C46 120.0(6) . .
C48 C47 H47 120.0 . .
C46 C47 H47 120.0 . .
C47 C48 C43 121.8(5) . .
C47 C48 H48 119.1 . .
C43 C48 H48 119.1 . .
O50 C49 O51 119.9(5) . .
O50 C49 C45 120.4(5) . .
O51 C49 C45 119.6(5) . .
C49 O50 Cd2 97.9(3) . 2
C49 O50 Cd2 128.9(4) . 1_554
Cd2 O50 Cd2 108.00(15) 2 1_554
C49 O51 Cd3 125.5(4) . 1_454
C49 O51 Cd2 89.3(4) . 2
Cd3 O51 Cd2 113.70(16) 1_454 2
C53 C52 C57 118.1(5) . .
C53 C52 C20 118.7(5) . .
C57 C52 C20 123.2(5) . .
C54 C53 C52 121.2(5) . .
C54 C53 H53 119.4 . .
C52 C53 H53 119.4 . .
C55 C54 C53 119.9(5) . .
C55 C54 C58 121.7(6) . .
C53 C54 C58 118.4(6) . .
C56 C55 C54 119.2(5) . .
C56 C55 H55 120.4 . .
C54 C55 H55 120.4 . .
C55 C56 C57 121.4(6) . .
C55 C56 H56 119.3 . .
C57 C56 H56 119.3 . .
C56 C57 C52 120.1(6) . .
C56 C57 H57 120.0 . .
C52 C57 H57 120.0 . .
O60 C58 O59 125.5(7) . .
O60 C58 C54 117.3(7) . .
O59 C58 C54 117.2(6) . .
C58 O59 Cd3 115.1(4) . 2
C58 O60 Cd2 163.8(7) . 1_454
C62 O61 Cd1 114.4(6) . .
O61 C62 N65 124.5(11) . .
O61 C62 H62 117.8 . .
N65 C62 H62 117.8 . .
C16 N63 C14 126.2(5) . .
C16 N63 C43 115.9(5) . .
C14 N63 C43 117.9(5) . .
N65 C64 H64A 109.5 . .
N65 C64 H64B 109.5 . .
H64A C64 H64B 109.5 . .
N65 C64 H64C 109.5 . .
H64A C64 H64C 109.5 . .
H64B C64 H64C 109.5 . .
O73 Cd2 O60 91.1(2) . 1_656
O73 Cd2 O32 152.84(17) . .
O60 Cd2 O32 94.6(2) 1_656 .
O73 Cd2 O50 116.02(17) . 2
O60 Cd2 O50 120.4(2) 1_656 2
O32 Cd2 O50 83.62(16) . 2
O73 Cd2 O33 98.77(16) . .
O60 Cd2 O33 84.20(18) 1_656 .
O32 Cd2 O33 55.59(15) . .
O50 Cd2 O33 135.09(15) 2 .
O73 Cd2 O50 81.56(17) . 1_556
O60 Cd2 O50 167.5(2) 1_656 1_556
O32 Cd2 O50 87.69(16) . 1_556
O50 Cd2 O50 72.00(15) 2 1_556
O33 Cd2 O50 87.01(14) . 1_556
O73 Cd2 O51 85.97(16) . 2
O60 Cd2 O51 80.35(18) 1_656 2
O32 Cd2 O51 121.17(15) . 2
O50 Cd2 O51 52.65(14) 2 2
O33 Cd2 O51 163.93(13) . 2
O50 Cd2 O51 108.93(13) 1_556 2
O73 Cd2 C31 125.60(18) . .
O60 Cd2 C31 91.0(2) 1_656 .
O32 Cd2 C31 27.96(16) . .
O50 Cd2 C31 109.20(17) 2 .
O33 Cd2 C31 27.73(16) . .
O50 Cd2 C31 85.27(16) 1_556 .
O51 Cd2 C31 147.62(16) 2 .
O59 Cd3 O51 112.94(19) 2 1_656
O59 Cd3 O71 86.7(2) 2 .
O51 Cd3 O71 88.7(2) 1_656 .
O59 Cd3 O66 81.9(2) 2 .
O51 Cd3 O66 85.3(2) 1_656 .
O71 Cd3 O66 163.8(2) . .
O59 Cd3 O42 145.23(19) 2 .
O51 Cd3 O42 97.97(15) 1_656 .
O71 Cd3 O42 110.4(2) . .
O66 Cd3 O42 85.3(2) . .
O59 Cd3 O41 93.71(19) 2 .
O51 Cd3 O41 153.26(17) 1_656 .
O71 Cd3 O41 95.1(2) . .
O66 Cd3 O41 97.0(2) . .
O42 Cd3 O41 55.92(16) . .
O59 Cd3 C40 119.7(2) 2 .
O51 Cd3 C40 125.79(18) 1_656 .
O71 Cd3 C40 105.7(2) . .
O66 Cd3 C40 89.9(2) . .
O42 Cd3 C40 27.88(16) . .
O41 Cd3 C40 28.11(17) . .
C62 N65 C64 121.5(11) . .
C62 N65 C65 121.1(12) . .
C64 N65 C65 117.3(10) . .
N65 C65 H65A 109.5 . .
N65 C65 H65B 109.5 . .
H65A C65 H65B 109.5 . .
N65 C65 H65C 109.5 . .
H65A C65 H65C 109.5 . .
H65B C65 H65C 109.5 . .
C67 O66 Cd3 131.3(6) . .
O66 C67 N68 123.0(9) . .
O66 C67 H67 118.5 . .
N68 C67 H67 118.5 . .
C67 N68 C69 120.8(9) . .
C67 N68 C70 119.6(9) . .
C69 N68 C70 119.4(8) . .
N68 C69 H69A 109.5 . .
N68 C69 H69B 109.5 . .
H69A C69 H69B 109.5 . .
N68 C69 H69C 109.5 . .
H69A C69 H69C 109.5 . .
H69B C69 H69C 109.5 . .
N68 C70 H70A 109.5 . .
N68 C70 H70B 109.5 . .
H70A C70 H70B 109.5 . .
N68 C70 H70C 109.5 . .
H70A C70 H70C 109.5 . .
H70B C70 H70C 109.5 . .
C72 O71 Cd3 125.5(13) . .
C72 O71 H71 105.7 . .
Cd3 O71 H71 105.9 . .
O71 C72 H72A 109.5 . .
O71 C72 H72B 109.5 . .
H72A C72 H72B 109.5 . .
O71 C72 H72C 109.5 . .
H72A C72 H72C 109.5 . .
H72B C72 H72C 109.5 . .
C74 O73 Cd2 123.9(5) . .
O73 C74 N75 125.2(7) . .
O73 C74 H74 117.4 . .
N75 C74 H74 117.4 . .
C74 N75 C76 120.0(8) . .
C74 N75 C77 122.7(8) . .
C76 N75 C77 117.0(8) . .
N75 C76 H76A 109.5 . .
N75 C76 H76B 109.5 . .
H76A C76 H76B 109.5 . .
N75 C76 H76C 109.5 . .
H76A C76 H76C 109.5 . .
H76B C76 H76C 109.5 . .
N75 C77 H77A 109.5 . .
N75 C77 H77B 109.5 . .
H77A C77 H77B 109.5 . .
N75 C77 H77C 109.5 . .
H77A C77 H77C 109.5 . .
H77B C77 H77C 109.5 . .

loop_
_geom_bond_atom_site_label_1
_geom_bond_atom_site_label_2
_geom_bond_distance
_geom_bond_site_symmetry_2
Cd1 N23 2.179(5) .
Cd1 N22 2.182(5) .
Cd1 N24 2.196(5) .
Cd1 N21 2.207(4) .
Cd1 O61 2.355(5) .
C1 N21 1.373(7) .
C1 C20 1.419(8) .
C1 C2 1.430(8) .
C2 C3 1.367(8) .
C2 H2 0.9500 .
C3 C4 1.451(8) .
C3 H3 0.9500 .
C4 N21 1.355(7) .
C4 C5 1.416(8) .
C5 C6 1.423(8) .
C5 C25 1.500(8) .
C6 N22 1.376(7) .
C6 C7 1.437(8) .
C7 C8 1.343(9) .
C7 H7 0.9500 .
C8 C9 1.460(8) .
C8 H8 0.9500 .
C9 N22 1.364(7) .
C9 C10 1.426(8) .
C10 C11 1.408(8) .
C10 C34 1.493(7) .
C11 N23 1.365(7) .
C11 C12 1.443(8) .
C12 C13 1.371(8) .
C12 H12 0.9500 .
C13 C14 1.455(8) .
C13 H13 0.9500 .
C14 N23 1.366(7) .
C14 N63 1.435(8) .
C16 N24 1.365(8) .
C16 N63 1.417(8) .
C16 C17 1.463(8) .
C17 C18 1.372(8) .
C17 H17 0.9500 .
C18 C19 1.441(8) .
C18 H18 0.9500 .
C19 N24 1.379(7) .
C19 C20 1.411(8) .
C20 C52 1.496(7) .
C25 C30 1.390(8) .
C25 C26 1.391(9) .
C26 C27 1.402(8) .
C26 H26 0.9500 .
C27 C28 1.388(8) .
C27 C31 1.513(9) .
C28 C29 1.373(9) .
C28 H28 0.9500 .
C29 C30 1.393(9) .
C29 H29 0.9500 .
C30 H30 0.9500 .
C31 O33 1.252(7) .
C31 O32 1.262(7) .
C31 Cd2 2.691(7) .
O32 Cd2 2.330(5) .
O33 Cd2 2.386(4) .
C34 C35 1.403(8) .
C34 C39 1.405(8) .
C35 C36 1.394(8) .
C35 H35 0.9500 .
C36 C37 1.413(9) .
C36 C40 1.476(9) .
C37 C38 1.375(9) .
C37 H37 0.9500 .
C38 C39 1.388(8) .
C38 H38 0.9500 .
C39 H39 0.9500 .
C40 O42 1.255(7) .
C40 O41 1.264(8) .
C40 Cd3 2.682(6) .
O41 Cd3 2.383(5) .
O42 Cd3 2.315(5) .
C43 C44 1.395(8) .
C43 C48 1.402(8) .
C43 N63 1.484(8) .
C44 C45 1.390(8) .
C44 H44 0.9500 .
C45 C46 1.390(8) .
C45 C49 1.493(8) .
C46 C47 1.384(8) .
C46 H46 0.9500 .
C47 C48 1.380(8) .
C47 H47 0.9500 .
C48 H48 0.9500 .
C49 O50 1.259(7) .
C49 O51 1.269(7) .
O50 Cd2 2.371(4) 2
O50 Cd2 2.430(4) 1_554
O51 Cd3 2.261(4) 1_454
O51 Cd2 2.550(4) 2
C52 C53 1.394(8) .
C52 C57 1.400(8) .
C53 C54 1.388(8) .
C53 H53 0.9500 .
C54 C55 1.386(9) .
C54 C58 1.502(9) .
C55 C56 1.378(9) .
C55 H55 0.9500 .
C56 C57 1.383(8) .
C56 H56 0.9500 .
C57 H57 0.9500 .
C58 O60 1.249(8) .
C58 O59 1.259(9) .
O59 Cd3 2.188(5) 2
O60 Cd2 2.220(5) 1_454
O61 C62 1.306(11) .
C62 N65 1.305(11) .
C62 H62 0.9500 .
C64 N65 1.464(17) .
C64 H64A 0.9800 .
C64 H64B 0.9800 .
C64 H64C 0.9800 .
Cd2 O73 2.218(5) .
Cd2 O60 2.220(5) 1_656
Cd2 O50 2.371(4) 2
Cd2 O50 2.430(4) 1_556
Cd2 O51 2.550(4) 2
Cd3 O59 2.188(5) 2
Cd3 O51 2.261(4) 1_656
Cd3 O71 2.273(6) .
Cd3 O66 2.305(7) .
N65 C65 1.482(15) .
C65 H65A 0.9800 .
C65 H65B 0.9800 .
C65 H65C 0.9800 .
O66 C67 1.178(11) .
C67 N68 1.351(11) .
C67 H67 0.9500 .
N68 C69 1.419(11) .
N68 C70 1.452(12) .
C69 H69A 0.9800 .
C69 H69B 0.9800 .
C69 H69C 0.9800 .
C70 H70A 0.9800 .
C70 H70B 0.9800 .
C70 H70C 0.9800 .
O71 C72 1.304(19) .
O71 H71 0.9900 .
C72 H72A 0.9800 .
C72 H72B 0.9800 .
C72 H72C 0.9800 .
O73 C74 1.185(9) .
C74 N75 1.327(10) .
C74 H74 0.9500 .
N75 C76 1.450(11) .
N75 C77 1.465(12) .
C76 H76A 0.9800 .
C76 H76B 0.9800 .
C76 H76C 0.9800 .
C77 H77A 0.9800 .
C77 H77B 0.9800 .
C77 H77C 0.9800 .

loop_
_platon_squeeze_void_nr
_platon_squeeze_void_average_x
_platon_squeeze_void_average_y
_platon_squeeze_void_average_z
_platon_squeeze_void_volume
_platon_squeeze_void_count_electrons
_platon_squeeze_void_content
1 0.440 0.218 0.508 172 39 ' '
2 0.560 0.782 0.492 172 40 ' '
